data_7046262
loop_
_publ_author_name
'Keogan, D. M.'
'Oliveira, S. S. C.'
'Sangenito, L. S.'
'Branquinha, M. H.'
'Jagoo, R. D.'
'Twamley, B.'
'Santos, A. L. S.'
'Griffith, D. M.'

_publ_section_title
;
 Novel antimony(iii) hydroxamic acid complexes as potential
 anti-leishmanial agents.
;
_journal_issue 21
_journal_name_full 'Dalton transactions (Cambridge, England : 2003)'
_journal_page_first 7245
_journal_page_last 7255
_journal_paper_doi 10.1039/c8dt00546j
_journal_volume 47
_journal_year 2018
_chemical_formula_moiety 'C14 H15 N4 O4 Sb, 0.5(C2 H6 O), 2(H2 O), 2(Cl)'
_chemical_formula_sum 'C15 H22 Cl2 N4 O6.5 Sb'
_chemical_formula_weight 555.01
_space_group_crystal_system triclinic
_space_group_IT_number 2
_space_group_name_Hall '-P 1'
_space_group_name_H-M_alt 'P -1'
_symmetry_space_group_name_Hall '-P 1'
_symmetry_space_group_name_H-M 'P -1'
_atom_sites_solution_hydrogens mixed
_atom_sites_solution_primary direct
_audit_creation_date 2016-03-22
_audit_creation_method
;
Olex2 1.2
(compiled 2016.02.19 svn.r3266 for OlexSys, GUI svn.r5155)
;
_audit_update_record
;
2018-01-31 deposited with the CCDC.
2018-05-08 downloaded from the CCDC.
;
_cell_angle_alpha 82.915(2)
_cell_angle_beta 84.2630(10)
_cell_angle_gamma 86.2730(10)
_cell_formula_units_Z 2
_cell_length_a 9.1379(3)
_cell_length_b 10.1593(4)
_cell_length_c 11.1638(4)
_cell_measurement_reflns_used 9748
_cell_measurement_temperature 100
_cell_measurement_theta_max 31.63
_cell_measurement_theta_min 2.77
_cell_volume 1021.87(6)
_computing_cell_refinement 'SAINT v8.34A (Bruker, 2013)'
_computing_data_collection 'APEX 3 (Bruker, 2015) '
_computing_data_reduction 'SAINT v8.34A (Bruker, 2013)'
_computing_molecular_graphics 'XP (Bruker, 2008-2014)'
_computing_publication_material 'Olex2 (Dolomanov et al., 2009)'
_computing_structure_refinement 'XL (Sheldrick, 2008)'
_computing_structure_solution 'XT (Sheldrick, 2015)'
_diffrn_ambient_temperature 99.92
_diffrn_detector 'Bruker PHOTON 50 area detector'
_diffrn_detector_area_resol_mean 7.9
_diffrn_detector_type 'CMOS area detector'
_diffrn_measured_fraction_theta_full 0.999
_diffrn_measured_fraction_theta_max 0.996
_diffrn_measurement_device_type 'Bruker D8 QUEST ECO'
_diffrn_measurement_method '\w and \f scans'
_diffrn_radiation_monochromator graphite
_diffrn_radiation_probe x-ray
_diffrn_radiation_type MoK\a
_diffrn_radiation_wavelength 0.71073
_diffrn_reflns_av_R_equivalents 0.0275
_diffrn_reflns_av_unetI/netI 0.0242
_diffrn_reflns_Laue_measured_fraction_full 0.999
_diffrn_reflns_Laue_measured_fraction_max 0.996
_diffrn_reflns_limit_h_max 13
_diffrn_reflns_limit_h_min -13
_diffrn_reflns_limit_k_max 14
_diffrn_reflns_limit_k_min -14
_diffrn_reflns_limit_l_max 16
_diffrn_reflns_limit_l_min -16
_diffrn_reflns_number 34395
_diffrn_reflns_point_group_measured_fraction_full 0.999
_diffrn_reflns_point_group_measured_fraction_max 0.996
_diffrn_reflns_theta_full 26.000
_diffrn_reflns_theta_max 31.670
_diffrn_reflns_theta_min 2.574
_diffrn_source 'sealed X-ray tube'
_diffrn_standards_number 0
_exptl_absorpt_coefficient_mu 1.654
_exptl_absorpt_correction_T_max 0.7462
_exptl_absorpt_correction_T_min 0.6549
_exptl_absorpt_correction_type multi-scan
_exptl_absorpt_process_details
;
SADABS-2014/5 (Bruker,2014/5) was used for absorption correction.
wR2(int) was 0.0548 before and 0.0452 after correction.
The Ratio of minimum to maximum transmission is 0.8776.
The \l/2 correction factor is 0.00150.
;
_exptl_crystal_colour 'clear colourless'
_exptl_crystal_colour_lustre clear
_exptl_crystal_colour_primary colourless
_exptl_crystal_density_diffrn 1.804
_exptl_crystal_description plate
_exptl_crystal_F_000 554
_exptl_crystal_recrystallization_method 'from saturated EtOH solution'
_exptl_crystal_size_max 0.34
_exptl_crystal_size_mid 0.17
_exptl_crystal_size_min 0.11
_refine_diff_density_max 0.476
_refine_diff_density_min -0.590
_refine_diff_density_rms 0.092
_refine_ls_extinction_method none
_refine_ls_goodness_of_fit_ref 1.083
_refine_ls_hydrogen_treatment mixed
_refine_ls_matrix_type full
_refine_ls_number_parameters 310
_refine_ls_number_reflns 6864
_refine_ls_number_restraints 0
_refine_ls_restrained_S_all 1.083
_refine_ls_R_factor_all 0.0259
_refine_ls_R_factor_gt 0.0208
_refine_ls_shift/su_max 0.003
_refine_ls_shift/su_mean 0.000
_refine_ls_structure_factor_coef Fsqd
_refine_ls_weighting_details 'w=1/[\s^2^(Fo^2^)+(0.0156P)^2^+0.5893P] where P=(Fo^2^+2Fc^2^)/3'
_refine_ls_weighting_scheme calc
_refine_ls_wR_factor_gt 0.0419
_refine_ls_wR_factor_ref 0.0434
_reflns_Friedel_coverage 0.000
_reflns_number_gt 6272
_reflns_number_total 6864
_reflns_threshold_expression 'I > 2\s(I)'
_cod_data_source_file c8dt00546j2.cif
_cod_data_source_block tcd453
_cod_depositor_comments 'Adding full bibliography for 7046260--7046262.cif.'
_cod_original_formula_sum 'C15 H22 Cl2 N4 O6.50 Sb'
_cod_database_code 7046262
_shelx_space_group_comment
;
The symmetry employed for this shelxl refinement is uniquely defined
by the following loop, which should always be used as a source of
symmetry information in preference to the above space-group names.
They are only intended as comments.
;
_shelx_estimated_absorpt_t_max 0.839
_shelx_estimated_absorpt_t_min 0.603
_olex2_refinement_description
;
1. Fixed Uiso
 At 1.2 times of:
  All C(H) groups, All C(H,H) groups
 At 1.5 times of:
  All C(H,H,H) groups, All O(H) groups
2. Uiso/Uaniso restraints and constraints
Uanis(C4S) = Uanis(C5S)
3. Others
 Fixed Sof: C4S(0.5) H4SA(0.5) H4SB(0.5) C5S(0.5) H5SA(0.5) H5SB(0.5)
 H5SC(0.5) O3S(0.5) H3S(0.5)
4.a Secondary CH2 refined with riding coordinates:
 C4S(H4SA,H4SB)
4.b Me refined with riding coordinates:
 C5S(H5SA,H5SB,H5SC)
4.c Aromatic/amide H refined with riding coordinates:
 C3(H3), C4(H4), C5(H5), C6(H6), C14(H14), C15(H15), C16(H16), C17(H17)
4.d Idealised tetrahedral OH refined as rotating group:
 O3S(H3S)
;
_shelx_shelxl_version_number 2014/7
_olex2_exptl_crystal_mounting_method 'Mitegen holder in oil'
_olex2_submission_original_sample_id DGSb-1
_olex2_submission_special_instructions 'No special instructions were received'

loop_
_space_group_symop_operation_xyz
'x, y, z'
'-x, -y, -z'

loop_
_atom_site_label
_atom_site_type_symbol
_atom_site_fract_x
_atom_site_fract_y
_atom_site_fract_z
_atom_site_U_iso_or_equiv
_atom_site_adp_type
_atom_site_occupancy
_atom_site_site_symmetry_order
_atom_site_calc_flag
_atom_site_refinement_flags_posn
_atom_site_refinement_flags_occupancy
_atom_site_disorder_assembly
_atom_site_disorder_group
C2 C 0.96296(14) 0.83660(13) 0.62708(12) 0.0092(2) Uani 1 1 d . . . .
C3 C 1.08899(14) 0.90620(14) 0.62405(12) 0.0111(2) Uani 1 1 d . . . .
H3 H 1.1819 0.8683 0.5958 0.013 Uiso 1 1 calc R . . .
C4 C 1.07897(15) 1.03155(14) 0.66247(13) 0.0141(3) Uani 1 1 d . . . .
H4 H 1.1653 1.0793 0.6607 0.017 Uiso 1 1 calc R . . .
C5 C 0.94308(16) 1.08750(14) 0.70359(14) 0.0146(3) Uani 1 1 d . . . .
H5 H 0.9364 1.1738 0.7288 0.018 Uiso 1 1 calc R . . .
C6 C 0.81760(15) 1.01704(14) 0.70772(13) 0.0134(3) Uani 1 1 d . . . .
H6 H 0.7253 1.0547 0.7375 0.016 Uiso 1 1 calc R . . .
C7 C 0.82515(14) 0.89116(13) 0.66859(12) 0.0100(2) Uani 1 1 d . . . .
C8 C 0.68996(14) 0.81859(13) 0.66861(12) 0.0098(2) Uani 1 1 d . . . .
C13 C -0.04489(14) 0.61235(13) 0.88837(12) 0.0099(2) Uani 1 1 d . . . .
C14 C -0.18451(15) 0.63759(15) 0.94788(13) 0.0130(3) Uani 1 1 d . . . .
H14 H -0.2651 0.5895 0.9325 0.016 Uiso 1 1 calc R . . .
C15 C -0.20666(16) 0.73136(16) 1.02855(14) 0.0175(3) Uani 1 1 d . . . .
H15 H -0.3018 0.7458 1.0691 0.021 Uiso 1 1 calc R . . .
C16 C -0.09125(17) 0.80496(17) 1.05113(14) 0.0186(3) Uani 1 1 d . . . .
H16 H -0.1081 0.8718 1.1041 0.022 Uiso 1 1 calc R . . .
C17 C 0.04851(15) 0.77974(15) 0.99555(13) 0.0141(3) Uani 1 1 d . . . .
H17 H 0.1281 0.8284 1.0119 0.017 Uiso 1 1 calc R . . .
C18 C 0.07336(14) 0.68279(14) 0.91530(12) 0.0101(2) Uani 1 1 d . . . .
C19 C 0.22274(14) 0.65725(13) 0.85823(12) 0.0089(2) Uani 1 1 d . . . .
N1 N 0.97912(13) 0.70520(12) 0.58604(11) 0.0097(2) Uani 1 1 d . . . .
H1A H 0.910(2) 0.694(2) 0.5348(19) 0.023(5) Uiso 1 1 d . . . .
H1B H 1.072(2) 0.691(2) 0.5520(18) 0.022(5) Uiso 1 1 d . . . .
H1C H 0.967(2) 0.642(2) 0.647(2) 0.031(6) Uiso 1 1 d . . . .
N10 N 0.56560(13) 0.88486(13) 0.64782(12) 0.0133(2) Uani 1 1 d . . . .
H10 H 0.549(2) 0.967(2) 0.647(2) 0.030(6) Uiso 1 1 d . . . .
N12 N -0.03009(13) 0.52357(12) 0.80056(11) 0.0107(2) Uani 1 1 d . . . .
H12A H 0.055(2) 0.4841(19) 0.7902(18) 0.018(5) Uiso 1 1 d . . . .
H12B H -0.103(2) 0.473(2) 0.8059(18) 0.020(5) Uiso 1 1 d . . . .
N21 N 0.33687(12) 0.65604(12) 0.92047(11) 0.0105(2) Uani 1 1 d . . . .
H21 H 0.336(2) 0.6607(19) 0.9955(18) 0.019(5) Uiso 1 1 d . . . .
O9 O 0.69317(10) 0.69149(10) 0.68445(9) 0.01095(18) Uani 1 1 d . . . .
O11 O 0.44155(10) 0.81538(10) 0.64605(10) 0.0144(2) Uani 1 1 d . . . .
O20 O 0.24551(10) 0.63331(10) 0.74704(9) 0.01085(18) Uani 1 1 d . . . .
O22 O 0.47574(10) 0.63280(11) 0.86449(9) 0.01303(19) Uani 1 1 d . . . .
Sb1 Sb 0.47627(2) 0.61324(2) 0.68464(2) 0.00880(3) Uani 1 1 d . . . .
C4S C 0.479(3) 0.933(3) 0.971(3) 0.030(2) Uani 0.5 1 d . P A -1
H4SA H 0.5580 0.8931 0.9165 0.035 Uiso 0.5 1 calc R P A -1
H4SB H 0.4505 0.8634 1.0376 0.035 Uiso 0.5 1 calc R P A -1
C5S C 0.539(3) 1.046(3) 1.022(3) 0.030(2) Uani 0.5 1 d . P A -1
H5SA H 0.6241 1.0125 1.0670 0.044 Uiso 0.5 1 calc R P A -1
H5SB H 0.5706 1.1138 0.9565 0.044 Uiso 0.5 1 calc R P A -1
H5SC H 0.4629 1.0841 1.0778 0.044 Uiso 0.5 1 calc R P A -1
O3S O 0.3572(3) 0.9711(3) 0.9051(3) 0.0283(6) Uani 0.5 1 d . P A -1
H3S H 0.3824 1.0256 0.8448 0.042 Uiso 0.5 1 calc GR P A -1
O1S O 0.26416(12) 0.63720(11) 0.48785(10) 0.0154(2) Uani 1 1 d . . . .
H1SA H 0.257(2) 0.551(2) 0.510(2) 0.034(6) Uiso 1 1 d . . . .
H1SB H 0.280(3) 0.645(3) 0.417(2) 0.045(7) Uiso 1 1 d . . . .
O2S O 0.47334(14) 1.14372(12) 0.68394(13) 0.0249(3) Uani 1 1 d . . . .
H2SA H 0.407(3) 1.192(3) 0.647(2) 0.044(7) Uiso 1 1 d . . . .
H2SB H 0.525(3) 1.197(3) 0.712(2) 0.052(8) Uiso 1 1 d . . . .
Cl1 Cl 0.77349(4) 0.64726(3) 0.39126(3) 0.01647(7) Uani 1 1 d . . . .
Cl2 Cl 0.65658(4) 0.35274(3) 0.79466(3) 0.01290(6) Uani 1 1 d . . . .

loop_
_atom_site_aniso_label
_atom_site_aniso_U_11
_atom_site_aniso_U_22
_atom_site_aniso_U_33
_atom_site_aniso_U_23
_atom_site_aniso_U_13
_atom_site_aniso_U_12
C2 0.0098(5) 0.0091(6) 0.0084(6) 0.0003(4) -0.0011(4) -0.0008(5)
C3 0.0083(5) 0.0124(6) 0.0124(6) 0.0009(5) -0.0021(5) -0.0014(5)
C4 0.0119(6) 0.0127(6) 0.0180(7) 0.0006(5) -0.0043(5) -0.0040(5)
C5 0.0153(6) 0.0110(6) 0.0188(7) -0.0029(5) -0.0050(5) -0.0016(5)
C6 0.0115(6) 0.0124(6) 0.0165(7) -0.0038(5) -0.0016(5) 0.0013(5)
C7 0.0087(5) 0.0101(6) 0.0115(6) -0.0007(5) -0.0020(5) -0.0017(5)
C8 0.0090(5) 0.0109(6) 0.0096(6) -0.0017(5) -0.0006(4) -0.0009(5)
C13 0.0103(5) 0.0107(6) 0.0081(6) 0.0015(5) -0.0022(4) -0.0001(5)
C14 0.0091(5) 0.0169(7) 0.0124(6) 0.0013(5) -0.0017(5) -0.0011(5)
C15 0.0110(6) 0.0254(8) 0.0152(7) -0.0029(6) -0.0005(5) 0.0049(6)
C16 0.0163(7) 0.0240(8) 0.0170(7) -0.0102(6) -0.0034(5) 0.0054(6)
C17 0.0117(6) 0.0165(7) 0.0153(7) -0.0055(5) -0.0035(5) 0.0013(5)
C18 0.0089(5) 0.0118(6) 0.0094(6) 0.0003(5) -0.0012(4) -0.0002(5)
C19 0.0091(5) 0.0066(5) 0.0110(6) -0.0004(4) -0.0013(4) -0.0014(4)
N1 0.0090(5) 0.0091(5) 0.0110(5) -0.0012(4) -0.0010(4) -0.0004(4)
N10 0.0088(5) 0.0099(6) 0.0219(6) -0.0025(5) -0.0027(4) -0.0026(4)
N12 0.0085(5) 0.0106(5) 0.0132(5) -0.0019(4) -0.0014(4) -0.0019(4)
N21 0.0074(5) 0.0158(6) 0.0086(5) -0.0024(4) -0.0002(4) -0.0007(4)
O9 0.0080(4) 0.0098(4) 0.0149(5) -0.0012(4) -0.0002(3) -0.0010(3)
O11 0.0064(4) 0.0111(5) 0.0267(6) -0.0024(4) -0.0042(4) -0.0022(4)
O20 0.0084(4) 0.0152(5) 0.0097(4) -0.0037(4) -0.0006(3) -0.0025(4)
O22 0.0064(4) 0.0217(5) 0.0117(5) -0.0058(4) -0.0002(3) 0.0000(4)
Sb1 0.00714(4) 0.00972(4) 0.00989(4) -0.00273(3) -0.00032(3) -0.00074(3)
C4S 0.039(6) 0.022(7) 0.029(3) 0.001(4) -0.010(3) -0.009(4)
C5S 0.039(6) 0.022(7) 0.029(3) 0.001(4) -0.010(3) -0.009(4)
O3S 0.0248(12) 0.0271(14) 0.0336(15) -0.0020(11) -0.0061(11) -0.0034(10)
O1S 0.0184(5) 0.0147(5) 0.0119(5) -0.0013(4) 0.0028(4) 0.0006(4)
O2S 0.0211(6) 0.0125(5) 0.0437(8) -0.0059(5) -0.0146(5) 0.0015(5)
Cl1 0.02097(16) 0.01118(15) 0.01872(17) -0.00208(12) -0.00857(13) -0.00106(13)
Cl2 0.01514(14) 0.01356(15) 0.01052(14) -0.00208(11) -0.00248(11) -0.00163(12)

loop_
_atom_type_symbol
_atom_type_description
_atom_type_scat_dispersion_real
_atom_type_scat_dispersion_imag
_atom_type_scat_source
C C 0.0033 0.0016 'International Tables Vol C Tables 4.2.6.8 and 6.1.1.4'
H H 0.0000 0.0000 'International Tables Vol C Tables 4.2.6.8 and 6.1.1.4'
Cl Cl 0.1484 0.1585 'International Tables Vol C Tables 4.2.6.8 and 6.1.1.4'
N N 0.0061 0.0033 'International Tables Vol C Tables 4.2.6.8 and 6.1.1.4'
O O 0.0106 0.0060 'International Tables Vol C Tables 4.2.6.8 and 6.1.1.4'
Sb Sb -0.5866 1.5461 'International Tables Vol C Tables 4.2.6.8 and 6.1.1.4'

loop_
_geom_angle_atom_site_label_1
_geom_angle_atom_site_label_2
_geom_angle_atom_site_label_3
_geom_angle
C3 C2 C7 120.82(12)
C3 C2 N1 117.71(12)
C7 C2 N1 121.48(11)
C2 C3 H3 120.1
C2 C3 C4 119.73(13)
C4 C3 H3 120.1
C3 C4 H4 119.9
C3 C4 C5 120.27(13)
C5 C4 H4 119.9
C4 C5 H5 120.1
C6 C5 C4 119.83(13)
C6 C5 H5 120.1
C5 C6 H6 119.6
C5 C6 C7 120.79(13)
C7 C6 H6 119.6
C2 C7 C8 120.87(12)
C6 C7 C2 118.56(12)
C6 C7 C8 120.56(12)
N10 C8 C7 119.64(12)
O9 C8 C7 121.16(12)
O9 C8 N10 119.15(12)
C14 C13 C18 118.24(13)
C14 C13 N12 118.85(12)
N12 C13 C18 122.83(12)
C13 C14 H14 119.5
C15 C14 C13 120.97(13)
C15 C14 H14 119.5
C14 C15 H15 119.6
C14 C15 C16 120.77(13)
C16 C15 H15 119.6
C15 C16 H16 120.3
C17 C16 C15 119.35(14)
C17 C16 H16 120.3
C16 C17 H17 119.7
C16 C17 C18 120.51(13)
C18 C17 H17 119.7
C13 C18 C19 120.44(12)
C17 C18 C13 120.09(12)
C17 C18 C19 119.46(12)
N21 C19 C18 120.41(12)
O20 C19 C18 121.51(12)
O20 C19 N21 118.07(12)
C2 N1 H1A 112.0(13)
C2 N1 H1B 109.9(13)
C2 N1 H1C 111.3(14)
H1A N1 H1B 112.1(18)
H1A N1 H1C 105.8(18)
H1B N1 H1C 105.6(19)
C8 N10 H10 126.5(15)
C8 N10 O11 118.76(12)
O11 N10 H10 113.9(15)
C13 N12 H12A 115.5(13)
C13 N12 H12B 112.9(13)
H12A N12 H12B 114.9(18)
C19 N21 H21 126.9(13)
C19 N21 O22 119.20(11)
O22 N21 H21 113.6(13)
C8 O9 Sb1 112.75(8)
N10 O11 Sb1 113.66(8)
C19 O20 Sb1 113.14(8)
N21 O22 Sb1 113.27(7)
O11 Sb1 O9 75.49(4)
O11 Sb1 O20 80.45(4)
O20 Sb1 O9 145.77(4)
O22 Sb1 O9 80.13(4)
O22 Sb1 O11 90.35(4)
O22 Sb1 O20 76.00(4)
H4SA C4S H4SB 107.7
C5S C4S H4SA 108.9
C5S C4S H4SB 108.9
O3S C4S H4SA 108.9
O3S C4S H4SB 108.9
O3S C4S C5S 113.5(11)
C4S C5S H5SA 109.5
C4S C5S H5SB 109.5
C4S C5S H5SC 109.5
H5SA C5S H5SB 109.5
H5SA C5S H5SC 109.5
H5SB C5S H5SC 109.5
C4S O3S H3S 109.5
H1SA O1S H1SB 105(2)
H2SA O2S H2SB 106(2)

loop_
_geom_bond_atom_site_label_1
_geom_bond_atom_site_label_2
_geom_bond_distance
C2 C3 1.3855(18)
C2 C7 1.4013(18)
C2 N1 1.4579(17)
C3 H3 0.9500
C3 C4 1.388(2)
C4 H4 0.9500
C4 C5 1.391(2)
C5 H5 0.9500
C5 C6 1.3846(19)
C6 H6 0.9500
C6 C7 1.3969(19)
C7 C8 1.4792(18)
C8 N10 1.3089(18)
C8 O9 1.2803(16)
C13 C14 1.4017(19)
C13 C18 1.4102(18)
C13 N12 1.4031(18)
C14 H14 0.9500
C14 C15 1.382(2)
C15 H15 0.9500
C15 C16 1.392(2)
C16 H16 0.9500
C16 C17 1.386(2)
C17 H17 0.9500
C17 C18 1.4044(19)
C18 C19 1.4688(18)
C19 N21 1.3083(17)
C19 O20 1.2883(16)
N1 H1A 0.92(2)
N1 H1B 0.91(2)
N1 H1C 0.88(2)
N10 H10 0.83(2)
N10 O11 1.3768(14)
N12 H12A 0.85(2)
N12 H12B 0.86(2)
N21 H21 0.84(2)
N21 O22 1.3767(14)
O9 Sb1 2.1826(9)
O11 Sb1 2.0562(10)
O20 Sb1 2.1584(9)
O22 Sb1 2.0413(10)
C4S H4SA 0.9900
C4S H4SB 0.9900
C4S C5S 1.504(4)
C4S O3S 1.40(3)
C5S H5SA 0.9800
C5S H5SB 0.9800
C5S H5SC 0.9800
O3S H3S 0.8400
O1S H1SA 0.88(2)
O1S H1SB 0.79(3)
O2S H2SA 0.86(3)
O2S H2SB 0.85(3)

loop_
_geom_hbond_atom_site_label_D
_geom_hbond_atom_site_label_H
_geom_hbond_atom_site_label_A
_geom_hbond_distance_DH
_geom_hbond_distance_HA
_geom_hbond_distance_DA
_geom_hbond_angle_DHA
_geom_hbond_site_symmetry_A
C3 H3 O11 0.95 2.50 3.3176(16) 144 1_655
C14 H14 O22 0.95 2.55 3.3342(16) 140 1_455
N1 H1A Cl1 0.92(2) 2.24(2) 3.1436(12) 169.8(18) .
N1 H1B O1S 0.91(2) 1.90(2) 2.8010(16) 172.9(19) 1_655
N1 H1C N12 0.88(2) 1.97(2) 2.8350(17) 167(2) 1_655
N10 H10 O2S 0.83(2) 1.96(2) 2.7740(18) 165(2) .
N12 H12A O20 0.85(2) 2.359(19) 2.8004(15) 112.6(15) .
N12 H12A Cl1 0.85(2) 2.85(2) 3.5326(13) 138.7(16) 2_666
N12 H12B Cl2 0.86(2) 2.61(2) 3.4534(12) 169.8(18) 1_455
N21 H21 Cl2 0.84(2) 2.34(2) 3.1770(12) 173.2(18) 2_667
C4S H4SB Cl2 0.99 2.86 3.84(3) 171 2_667
C5S H5SB Cl2 0.98 2.94 3.91(3) 169 1_565
O3S H3S O2S 0.84 2.16 2.991(3) 171 .
O1S H1SA Cl1 0.88(2) 2.20(2) 3.0603(12) 166(2) 2_666
O1S H1SB Cl2 0.79(3) 2.37(3) 3.1551(12) 174(3) 2_666
O2S H2SA Cl1 0.86(3) 2.28(3) 3.1012(13) 161(2) 2_676
O2S H2SB Cl2 0.85(3) 2.38(3) 3.2193(13) 177(3) 1_565

loop_
_geom_torsion_atom_site_label_1
_geom_torsion_atom_site_label_2
_geom_torsion_atom_site_label_3
_geom_torsion_atom_site_label_4
_geom_torsion
C2 C3 C4 C5 -0.2(2)
C2 C7 C8 N10 -146.00(14)
C2 C7 C8 O9 31.55(19)
C3 C2 C7 C6 -0.4(2)
C3 C2 C7 C8 178.25(12)
C3 C4 C5 C6 0.9(2)
C4 C5 C6 C7 -1.4(2)
C5 C6 C7 C2 1.2(2)
C5 C6 C7 C8 -177.54(13)
C6 C7 C8 N10 32.7(2)
C6 C7 C8 O9 -149.79(14)
C7 C2 C3 C4 0.0(2)
C7 C8 N10 O11 178.84(12)
C7 C8 O9 Sb1 178.48(10)
C8 N10 O11 Sb1 2.36(16)
C13 C14 C15 C16 1.2(2)
C13 C18 C19 N21 -141.18(13)
C13 C18 C19 O20 37.64(19)
C14 C13 C18 C17 -2.9(2)
C14 C13 C18 C19 178.16(12)
C14 C15 C16 C17 -2.6(2)
C15 C16 C17 C18 1.3(2)
C16 C17 C18 C13 1.5(2)
C16 C17 C18 C19 -179.55(14)
C17 C18 C19 N21 39.90(19)
C17 C18 C19 O20 -141.28(14)
C18 C13 C14 C15 1.6(2)
C18 C19 N21 O22 -179.53(12)
C18 C19 O20 Sb1 175.98(10)
C19 N21 O22 Sb1 3.05(15)
N1 C2 C3 C4 -179.87(12)
N1 C2 C7 C6 179.39(12)
N1 C2 C7 C8 -1.9(2)
N10 C8 O9 Sb1 -3.96(16)
N12 C13 C14 C15 -175.26(13)
N12 C13 C18 C17 173.81(13)
N12 C13 C18 C19 -5.1(2)
N21 C19 O20 Sb1 -5.17(15)
O9 C8 N10 O11 1.2(2)
O20 C19 N21 O22 1.61(19)
